data_4037733
loop_
_publ_author_name
'Swamy, K. C. Kumara'
'Sunke, Rajnikanth'
'Kalyani, Adula'

_publ_section_title
;
 Cu(I)-Catalyzed Ligand-free Tandem One Pot or Sequential Annulation via
 Knoevenagel Intermediate: An Entry into Multifunctional Naphthalenes,
 Phenanthrenes, Quinolines and Benzo[b]carbazoles.
;
_journal_name_full 'The Journal of organic chemistry'
_journal_paper_doi 10.1021/acs.joc.9b02991
_journal_year 2019
_chemical_formula_sum 'C12 H9 N3 O2'
_chemical_formula_weight 227.22
_space_group_IT_number 7
_space_group_name_Hall 'P -2yc'
_space_group_name_H-M_alt 'P 1 c 1'
_symmetry_cell_setting monoclinic
_symmetry_space_group_name_H-M 'P 1 c 1'
_atom_sites_solution_hydrogens geom
_atom_sites_solution_primary direct
_atom_sites_solution_secondary difmap
_audit_creation_method SHELXL-97
_cell_angle_alpha 90.00
_cell_angle_beta 106.248(7)
_cell_angle_gamma 90.00
_cell_formula_units_Z 8
_cell_length_a 10.1364(8)
_cell_length_b 30.2806(19)
_cell_length_c 7.3026(5)
_cell_measurement_reflns_used 3050
_cell_measurement_temperature 293(2)
_cell_measurement_theta_max 25.4360
_cell_measurement_theta_min 2.0060
_cell_volume 2151.9(3)
_computing_cell_refinement 'CrysAlisPro 1.171.40.35a (Rigaku OD, 2018)'
_computing_data_collection 'CrysAlisPro 1.171.40.35a (Rigaku OD, 2018)'
_computing_data_reduction 'CrysAlisPro 1.171.40.35a (Rigaku OD, 2018)'
_computing_structure_refinement 'SHELXL-97 (Sheldrick, 1997)'
_computing_structure_solution 'SHELXS-97 (Sheldrick, 1990)'
_diffrn_ambient_temperature 293(2)
_diffrn_measured_fraction_theta_full 0.999
_diffrn_measured_fraction_theta_max 0.999
_diffrn_measurement_device_type 'XtaLAB Synergy, Single source at offset/far, HyPix3000'
_diffrn_measurement_method '\w scans'
_diffrn_radiation_monochromator graphite
_diffrn_radiation_source 'fine-focus sealed tube'
_diffrn_radiation_type MoK\a
_diffrn_radiation_wavelength 0.71073
_diffrn_reflns_av_R_equivalents 0.1013
_diffrn_reflns_av_sigmaI/netI 0.1869
_diffrn_reflns_limit_h_max 12
_diffrn_reflns_limit_h_min -12
_diffrn_reflns_limit_k_max 35
_diffrn_reflns_limit_k_min -36
_diffrn_reflns_limit_l_max 8
_diffrn_reflns_limit_l_min -8
_diffrn_reflns_number 19687
_diffrn_reflns_theta_full 25.00
_diffrn_reflns_theta_max 25.00
_diffrn_reflns_theta_min 2.02
_diffrn_standards_number 0
_exptl_absorpt_coefficient_mu 0.099
_exptl_absorpt_correction_T_max 1.00000
_exptl_absorpt_correction_T_min 0.36150
_exptl_absorpt_correction_type multi-scan
_exptl_crystal_colour colourless
_exptl_crystal_density_diffrn 1.403
_exptl_crystal_density_method 'not measured'
_exptl_crystal_description block
_exptl_crystal_F_000 944
_exptl_crystal_size_max 0.24
_exptl_crystal_size_mid 0.20
_exptl_crystal_size_min 0.16
_refine_diff_density_max 0.275
_refine_diff_density_min -0.215
_refine_diff_density_rms 0.049
_refine_ls_abs_structure_details 'Flack H D (1983), Acta Cryst. A39, 876-881'
_refine_ls_abs_structure_Flack 2(2)
_refine_ls_extinction_method none
_refine_ls_goodness_of_fit_ref 0.862
_refine_ls_hydrogen_treatment mixed
_refine_ls_matrix_type full
_refine_ls_number_parameters 617
_refine_ls_number_reflns 7033
_refine_ls_number_restraints 2
_refine_ls_restrained_S_all 0.862
_refine_ls_R_factor_all 0.2323
_refine_ls_R_factor_gt 0.0697
_refine_ls_shift/su_max 0.000
_refine_ls_shift/su_mean 0.000
_refine_ls_structure_factor_coef Fsqd
_refine_ls_weighting_details 'calc w=1/[\s^2^(Fo^2^)+(0.0393P)^2^+0.0000P] where P=(Fo^2^+2Fc^2^)/3'
_refine_ls_weighting_scheme calc
_refine_ls_wR_factor_gt 0.1111
_refine_ls_wR_factor_ref 0.1606
_reflns_number_gt 2353
_reflns_number_total 7033
_reflns_threshold_expression >2sigma(I)
_cod_data_source_file jo9b02991_si_001.cif
_cod_data_source_block Compound3hb
_cod_original_sg_symbol_H-M pc
_cod_database_code 4037733

loop_
_symmetry_equiv_pos_as_xyz
'x, y, z'
'x, -y, z+1/2'

loop_
_atom_site_label
_atom_site_type_symbol
_atom_site_fract_x
_atom_site_fract_y
_atom_site_fract_z
_atom_site_U_iso_or_equiv
_atom_site_adp_type
_atom_site_occupancy
_atom_site_symmetry_multiplicity
_atom_site_calc_flag
_atom_site_refinement_flags
O2 O 0.6001(6) 0.99208(18) 0.3130(8) 0.0632(19) Uani 1 1 d .
O6 O 0.4806(6) 0.76952(19) 0.6937(10) 0.077(2) Uani 1 1 d .
O5 O 0.5341(6) 0.83914(19) 0.7751(10) 0.083(2) Uani 1 1 d .
O3 O 0.3735(6) 0.6162(2) 0.6315(10) 0.085(2) Uani 1 1 d .
O1 O 0.5446(7) 1.0622(2) 0.2407(10) 0.080(2) Uani 1 1 d .
N2 N 0.0150(7) 0.9540(2) -0.2424(10) 0.063(2) Uani 1 1 d .
O4 O 0.5439(8) 0.5707(2) 0.7738(11) 0.100(3) Uani 1 1 d .
N8 N 1.0723(7) 0.7308(2) 1.2302(10) 0.060(2) Uani 1 1 d .
N3 N 0.2943(8) 1.0786(2) 0.0103(10) 0.068(2) Uani 1 1 d .
H3A H 0.2301 1.0957 -0.0533 0.081 Uiso 1 1 calc R
H3B H 0.3701 1.0896 0.0796 0.081 Uiso 1 1 calc R
N4 N 0.0364(8) 0.4413(2) 0.3935(10) 0.061(2) Uani 1 1 d .
C27 C 0.6995(8) 0.7825(3) 0.9015(12) 0.045(2) Uani 1 1 d .
O7 O 0.6726(8) 0.8337(2) 0.4016(11) 0.102(3) Uani 1 1 d .
C2 C 0.5144(9) 1.0238(3) 0.2217(13) 0.055(3) Uani 1 1 d .
C6 C 0.1377(9) 0.9697(3) -0.1251(12) 0.048(2) Uani 1 1 d .
N1 N -0.0426(8) 1.0668(3) -0.2781(11) 0.081(3) Uani 1 1 d .
C5 C 0.1540(8) 1.0158(3) -0.1099(12) 0.048(2) Uani 1 1 d .
C43 C 0.8754(10) 0.6863(3) 0.5359(13) 0.058(3) Uani 1 1 d .
N6 N 0.4923(8) 0.4844(2) 0.7386(10) 0.078(3) Uani 1 1 d .
H6A H 0.5154 0.4570 0.7556 0.093 Uiso 1 1 calc R
H6B H 0.5518 0.5047 0.7832 0.093 Uiso 1 1 calc R
N12 N 0.9557(9) 0.6500(2) 0.5991(10) 0.066(2) Uani 1 1 d .
O8 O 0.4958(9) 0.7962(2) 0.2103(12) 0.099(3) Uani 1 1 d .
C17 C 0.0910(9) 0.5190(3) 0.4381(11) 0.051(2) Uani 1 1 d .
C15 C 0.3204(10) 0.5412(3) 0.6063(12) 0.053(2) Uani 1 1 d .
C4 C 0.2761(10) 1.0344(3) 0.0015(12) 0.052(3) Uani 1 1 d .
C40 C 0.6499(10) 0.7147(3) 0.3489(13) 0.059(3) Uani 1 1 d .
N11 N 0.5231(9) 0.7071(2) 0.2406(12) 0.088(3) Uani 1 1 d .
H11A H 0.4955 0.6804 0.2133 0.105 Uiso 1 1 calc R
H11B H 0.4686 0.7288 0.1977 0.105 Uiso 1 1 calc R
C7 C 0.2420(9) 0.9419(3) -0.0306(12) 0.052(3) Uani 1 1 d .
C31 C 0.9481(9) 0.7461(3) 1.1206(12) 0.048(3) Uani 1 1 d .
N9 N 0.7852(7) 0.8554(2) 0.9984(10) 0.078(3) Uani 1 1 d .
H9A H 0.8500 0.8726 1.0598 0.093 Uiso 1 1 calc R
H9B H 0.7085 0.8663 0.9314 0.093 Uiso 1 1 calc R
C11 C 0.0023(10) 0.9103(3) -0.2534(14) 0.074(3) Uani 1 1 d .
H11 H -0.0805 0.8989 -0.3282 0.088 Uiso 1 1 calc R
C29 C 0.9267(8) 0.7930(3) 1.1146(12) 0.050(2) Uani 1 1 d .
C18 C 0.1292(9) 0.4736(3) 0.4642(12) 0.054(3) Uani 1 1 d .
C20 C 0.3636(9) 0.4953(3) 0.6425(13) 0.055(3) Uani 1 1 d .
C45 C 0.8279(10) 0.7644(3) 0.5122(14) 0.060(3) Uani 1 1 d .
H45 H 0.8572 0.7932 0.5456 0.072 Uiso 1 1 calc R
C16 C 0.1904(8) 0.5508(3) 0.5075(11) 0.055(3) Uani 1 1 d .
H16 H 0.1661 0.5803 0.4847 0.065 Uiso 1 1 calc R
C19 C 0.2656(9) 0.4638(3) 0.5689(12) 0.051(2) Uani 1 1 d .
C3 C 0.3833(8) 1.0064(3) 0.1026(12) 0.051(3) Uani 1 1 d .
C12 C 0.0447(10) 1.0445(3) -0.2029(14) 0.065(3) Uani 1 1 d .
N5 N 0.3403(10) 0.3811(2) 0.6156(14) 0.093(3) Uani 1 1 d .
C28 C 0.8035(9) 0.8116(3) 1.0071(13) 0.053(3) Uani 1 1 d .
C33 C 0.7220(8) 0.7376(3) 0.9085(12) 0.053(3) Uani 1 1 d .
H33 H 0.6526 0.7192 0.8380 0.064 Uiso 1 1 calc R
C44 C 0.9214(9) 0.7296(3) 0.5854(13) 0.055(3) Uani 1 1 d .
C41 C 0.7419(9) 0.6794(3) 0.4215(12) 0.051(2) Uani 1 1 d .
C8 C 0.3657(9) 0.9614(3) 0.0815(12) 0.058(3) Uani 1 1 d .
H8 H 0.4378 0.9430 0.1433 0.070 Uiso 1 1 calc R
C35 C 0.9919(10) 0.6574(3) 1.1266(13) 0.068(3) Uani 1 1 d .
H35 H 1.0113 0.6273 1.1299 0.082 Uiso 1 1 calc R
C32 C 0.8446(9) 0.7182(3) 1.0167(12) 0.053(3) Uani 1 1 d .
C1 C 0.7326(7) 1.0076(3) 0.4332(12) 0.067(3) Uani 1 1 d .
H1A H 0.7883 1.0173 0.3540 0.101 Uiso 1 1 calc R
H1B H 0.7784 0.9839 0.5137 0.101 Uiso 1 1 calc R
H1C H 0.7183 1.0317 0.5107 0.101 Uiso 1 1 calc R
C10 C 0.1016(10) 0.8808(3) -0.1633(14) 0.075(3) Uani 1 1 d .
H10 H 0.0862 0.8507 -0.1833 0.090 Uiso 1 1 calc R
C46 C 1.0517(10) 0.7357(3) 0.7054(12) 0.059(3) Uani 1 1 d .
H46 H 1.0840 0.7641 0.7411 0.071 Uiso 1 1 calc R
C9 C 0.2219(10) 0.8951(3) -0.0456(13) 0.074(3) Uani 1 1 d .
H9 H 0.2883 0.8755 0.0224 0.088 Uiso 1 1 calc R
C26 C 0.5632(10) 0.8003(3) 0.7858(13) 0.062(3) Uani 1 1 d .
C36 C 1.0901(10) 0.6864(3) 1.2299(13) 0.068(3) Uani 1 1 d .
H36 H 1.1731 0.6748 1.3032 0.082 Uiso 1 1 calc R
C24 C 0.3056(10) 0.4168(3) 0.5966(14) 0.066(3) Uani 1 1 d .
C22 C -0.1351(9) 0.4963(3) 0.2610(12) 0.070(3) Uani 1 1 d .
H22 H -0.2244 0.5026 0.1894 0.085 Uiso 1 1 calc R
C23 C -0.0435(9) 0.5287(3) 0.3343(12) 0.061(3) Uani 1 1 d .
H23 H -0.0709 0.5581 0.3149 0.073 Uiso 1 1 calc R
C39 C 0.7012(11) 0.7588(3) 0.3990(14) 0.057(3) Uani 1 1 d .
C34 C 0.8672(9) 0.6722(3) 1.0202(12) 0.059(3) Uani 1 1 d .
H34 H 0.7998 0.6529 0.9528 0.071 Uiso 1 1 calc R
C14 C 0.4265(12) 0.5758(3) 0.6795(15) 0.067(3) Uani 1 1 d .
C38 C 0.6091(13) 0.7962(3) 0.3245(16) 0.077(4) Uani 1 1 d .
N10 N 0.6569(10) 0.6004(3) 0.3210(15) 0.122(4) Uani 1 1 d .
C21 C -0.0883(10) 0.4525(3) 0.2986(12) 0.070(3) Uani 1 1 d .
H21 H -0.1509 0.4299 0.2523 0.083 Uiso 1 1 calc R
C48 C 1.0799(10) 0.6576(3) 0.7153(14) 0.072(3) Uani 1 1 d .
H48 H 1.1352 0.6333 0.7624 0.086 Uiso 1 1 calc R
N7 N 1.1084(9) 0.8425(2) 1.3346(13) 0.107(3) Uani 1 1 d .
C42 C 0.6946(11) 0.6345(4) 0.3668(15) 0.080(3) Uani 1 1 d .
C13 C 0.4690(11) 0.6522(3) 0.7015(16) 0.112(4) Uani 1 1 d .
H13A H 0.5575 0.6446 0.6872 0.168 Uiso 1 1 calc R
H13B H 0.4767 0.6573 0.8338 0.168 Uiso 1 1 calc R
H13C H 0.4360 0.6785 0.6298 0.168 Uiso 1 1 calc R
C47 C 1.1335(10) 0.6998(3) 0.7721(14) 0.072(3) Uani 1 1 d .
H47 H 1.2219 0.7033 0.8526 0.087 Uiso 1 1 calc R
C30 C 1.0275(11) 0.8204(3) 1.2384(14) 0.069(3) Uani 1 1 d .
C25 C 0.3496(8) 0.7835(3) 0.5774(14) 0.083(3) Uani 1 1 d .
H25A H 0.3000 0.7976 0.6555 0.125 Uiso 1 1 calc R
H25B H 0.2988 0.7583 0.5153 0.125 Uiso 1 1 calc R
H25C H 0.3618 0.8039 0.4830 0.125 Uiso 1 1 calc R
C37 C 0.5972(11) 0.8748(3) 0.3374(15) 0.130(5) Uani 1 1 d .
H37A H 0.5045 0.8719 0.3447 0.195 Uiso 1 1 calc R
H37B H 0.5963 0.8808 0.2079 0.195 Uiso 1 1 calc R
H37C H 0.6414 0.8988 0.4175 0.195 Uiso 1 1 calc R

loop_
_atom_site_aniso_label
_atom_site_aniso_U_11
_atom_site_aniso_U_22
_atom_site_aniso_U_33
_atom_site_aniso_U_23
_atom_site_aniso_U_13
_atom_site_aniso_U_12
O2 0.053(4) 0.062(5) 0.067(5) 0.007(4) 0.003(3) 0.007(3)
O6 0.056(5) 0.064(5) 0.097(5) -0.011(4) -0.003(4) -0.013(4)
O5 0.059(5) 0.043(4) 0.122(6) 0.000(4) -0.017(4) 0.002(4)
O3 0.074(5) 0.052(5) 0.128(6) -0.019(4) 0.027(4) -0.017(4)
O1 0.070(5) 0.042(4) 0.111(5) 0.007(4) -0.001(4) -0.002(4)
N2 0.063(6) 0.055(5) 0.068(6) 0.015(5) 0.013(4) -0.004(4)
O4 0.076(6) 0.057(5) 0.145(7) -0.017(4) -0.002(5) -0.012(4)
N8 0.069(6) 0.049(5) 0.060(6) 0.001(4) 0.014(5) -0.003(4)
N3 0.065(6) 0.038(5) 0.095(7) 0.000(5) 0.015(4) -0.006(4)
N4 0.059(6) 0.045(5) 0.080(6) -0.001(4) 0.019(5) -0.015(4)
C27 0.047(6) 0.036(6) 0.048(6) -0.001(4) 0.009(4) 0.000(5)
O7 0.108(6) 0.056(5) 0.135(7) 0.025(5) 0.025(5) 0.038(4)
C2 0.046(6) 0.052(6) 0.058(7) 0.008(6) 0.000(5) 0.006(5)
C6 0.038(6) 0.057(7) 0.044(6) 0.007(5) 0.002(5) -0.007(5)
N1 0.057(6) 0.080(7) 0.085(7) 0.008(5) -0.017(5) 0.006(5)
C5 0.041(6) 0.045(6) 0.053(6) 0.002(5) 0.004(5) 0.002(5)
C43 0.071(8) 0.037(6) 0.071(8) 0.009(5) 0.026(6) 0.006(5)
N6 0.057(6) 0.051(5) 0.114(7) -0.002(5) 0.007(5) 0.004(4)
N12 0.092(7) 0.037(5) 0.068(6) 0.009(4) 0.023(5) 0.011(5)
O8 0.101(6) 0.087(6) 0.102(7) 0.018(5) 0.016(5) 0.038(5)
C17 0.046(6) 0.057(7) 0.051(6) -0.003(5) 0.017(5) -0.002(5)
C15 0.062(7) 0.037(6) 0.059(7) -0.004(5) 0.018(5) -0.008(5)
C4 0.079(8) 0.040(6) 0.041(6) 0.013(5) 0.023(5) -0.006(6)
C40 0.049(7) 0.068(8) 0.055(7) 0.002(5) 0.007(5) 0.004(5)
N11 0.098(8) 0.065(6) 0.093(7) 0.003(5) 0.014(5) 0.011(5)
C7 0.045(7) 0.057(6) 0.055(7) 0.003(5) 0.016(5) -0.005(5)
C31 0.038(6) 0.065(7) 0.038(6) 0.009(5) 0.006(5) 0.004(5)
N9 0.070(6) 0.042(5) 0.109(7) 0.015(5) 0.006(5) -0.004(4)
C11 0.050(7) 0.070(8) 0.087(8) 0.007(7) -0.005(5) -0.005(6)
C29 0.046(6) 0.050(7) 0.044(6) 0.002(5) -0.003(4) -0.010(5)
C18 0.058(7) 0.054(7) 0.059(7) 0.002(5) 0.029(5) -0.008(5)
C20 0.047(6) 0.065(7) 0.053(7) 0.003(5) 0.016(5) -0.010(5)
C45 0.080(8) 0.038(6) 0.074(8) -0.005(5) 0.041(7) 0.015(6)
C16 0.054(7) 0.049(6) 0.061(7) -0.007(5) 0.017(5) -0.004(5)
C19 0.049(7) 0.052(6) 0.058(7) 0.004(5) 0.024(5) 0.009(5)
C3 0.038(6) 0.062(7) 0.044(6) 0.003(5) -0.002(5) 0.005(5)
C12 0.050(7) 0.074(8) 0.070(8) 0.000(6) 0.016(6) 0.003(6)
N5 0.102(8) 0.039(5) 0.130(8) 0.006(5) 0.022(6) -0.002(5)
C28 0.048(6) 0.035(6) 0.068(7) 0.012(5) 0.003(5) -0.009(5)
C33 0.044(7) 0.048(6) 0.063(7) -0.004(5) 0.008(5) -0.008(5)
C44 0.064(7) 0.052(7) 0.055(7) 0.012(5) 0.028(5) 0.017(5)
C41 0.056(7) 0.031(5) 0.070(7) 0.013(5) 0.025(5) 0.004(5)
C8 0.064(8) 0.048(6) 0.061(7) 0.010(5) 0.017(6) 0.015(5)
C35 0.091(9) 0.040(6) 0.082(8) -0.017(5) 0.037(7) -0.004(6)
C32 0.063(7) 0.049(6) 0.047(6) -0.001(5) 0.014(5) -0.003(5)
C1 0.044(7) 0.076(7) 0.071(7) 0.009(5) -0.002(5) 0.001(5)
C10 0.075(8) 0.051(7) 0.084(8) -0.013(6) 0.001(6) -0.014(6)
C46 0.069(7) 0.052(6) 0.059(7) -0.009(5) 0.020(6) -0.010(5)
C9 0.090(9) 0.040(6) 0.079(8) 0.009(6) 0.004(6) 0.014(6)
C26 0.054(7) 0.064(7) 0.064(8) -0.005(6) 0.010(6) -0.015(6)
C36 0.060(7) 0.075(8) 0.070(7) 0.006(7) 0.019(6) 0.024(6)
C24 0.063(7) 0.073(8) 0.060(7) -0.011(7) 0.013(5) -0.019(6)
C22 0.054(7) 0.081(8) 0.074(8) 0.004(6) 0.015(5) 0.002(6)
C23 0.069(7) 0.043(6) 0.069(7) 0.005(5) 0.018(5) -0.003(5)
C39 0.073(8) 0.045(6) 0.050(7) 0.008(5) 0.016(6) 0.011(5)
C34 0.057(7) 0.055(7) 0.066(7) 0.000(6) 0.017(6) 0.001(5)
C14 0.076(8) 0.048(7) 0.076(8) -0.010(6) 0.020(7) -0.005(6)
C38 0.114(11) 0.050(8) 0.073(10) 0.005(7) 0.035(8) 0.014(8)
N10 0.108(8) 0.054(6) 0.174(10) -0.020(7) -0.010(7) 0.001(6)
C21 0.068(8) 0.069(8) 0.068(7) -0.010(6) 0.013(6) -0.024(6)
C48 0.064(7) 0.061(7) 0.083(8) 0.020(6) 0.010(6) 0.005(6)
N7 0.084(7) 0.047(6) 0.146(8) 0.000(5) -0.040(6) 0.005(5)
C42 0.084(8) 0.061(8) 0.095(9) 0.002(7) 0.024(6) 0.022(6)
C13 0.107(10) 0.077(9) 0.158(11) -0.022(8) 0.045(9) -0.047(8)
C47 0.062(7) 0.062(8) 0.096(9) 0.014(6) 0.027(6) 0.006(6)
C30 0.081(9) 0.040(7) 0.075(8) 0.008(6) 0.006(6) -0.007(6)
C25 0.037(7) 0.089(8) 0.109(9) -0.004(7) -0.004(6) -0.009(5)
C37 0.150(12) 0.062(8) 0.170(12) 0.023(8) 0.034(9) 0.066(8)

loop_
_atom_type_symbol
_atom_type_description
_atom_type_scat_dispersion_real
_atom_type_scat_dispersion_imag
_atom_type_scat_source
C C 0.0033 0.0016 'International Tables Vol C Tables 4.2.6.8 and 6.1.1.4'
H H 0.0000 0.0000 'International Tables Vol C Tables 4.2.6.8 and 6.1.1.4'
N N 0.0061 0.0033 'International Tables Vol C Tables 4.2.6.8 and 6.1.1.4'
O O 0.0106 0.0060 'International Tables Vol C Tables 4.2.6.8 and 6.1.1.4'

loop_
_geom_angle_atom_site_label_1
_geom_angle_atom_site_label_2
_geom_angle_atom_site_label_3
_geom_angle
C2 O2 C1 115.2(6)
C26 O6 C25 116.8(7)
C14 O3 C13 114.4(8)
C11 N2 C6 115.8(8)
C36 N8 C31 115.8(8)
C4 N3 H3A 120.0
C4 N3 H3B 120.0
H3A N3 H3B 120.0
C21 N4 C18 118.7(8)
C33 C27 C28 120.1(8)
C33 C27 C26 119.5(8)
C28 C27 C26 120.5(8)
C38 O7 C37 115.9(9)
O1 C2 O2 121.9(8)
O1 C2 C3 125.2(9)
O2 C2 C3 112.9(8)
C7 C6 N2 122.2(8)
C7 C6 C5 120.6(8)
N2 C6 C5 117.1(8)
C4 C5 C6 120.8(8)
C4 C5 C12 118.5(8)
C6 C5 C12 120.6(8)
N12 C43 C41 118.0(8)
N12 C43 C44 122.6(9)
C41 C43 C44 119.4(8)
C20 N6 H6A 120.0
C20 N6 H6B 120.0
H6A N6 H6B 120.0
C48 N12 C43 116.5(8)
C16 C17 C23 123.6(9)
C16 C17 C18 118.6(8)
C23 C17 C18 117.7(8)
C16 C15 C20 120.2(9)
C16 C15 C14 122.8(9)
C20 C15 C14 117.1(9)
N3 C4 C5 121.0(8)
N3 C4 C3 119.7(9)
C5 C4 C3 119.3(8)
N11 C40 C41 121.1(9)
N11 C40 C39 122.2(9)
C41 C40 C39 116.7(8)
C40 N11 H11A 120.0
C40 N11 H11B 120.0
H11A N11 H11B 120.0
C6 C7 C8 117.8(8)
C6 C7 C9 119.5(8)
C8 C7 C9 122.6(8)
N8 C31 C32 122.8(9)
N8 C31 C29 117.3(8)
C32 C31 C29 119.9(8)
C28 N9 H9A 120.0
C28 N9 H9B 120.0
H9A N9 H9B 120.0
N2 C11 C10 125.0(9)
N2 C11 H11 117.5
C10 C11 H11 117.5
C28 C29 C30 119.4(9)
C28 C29 C31 121.3(8)
C30 C29 C31 118.8(8)
N4 C18 C19 121.5(9)
N4 C18 C17 120.7(8)
C19 C18 C17 117.7(8)
N6 C20 C19 121.7(9)
N6 C20 C15 122.0(9)
C19 C20 C15 116.3(8)
C39 C45 C44 124.5(10)
C39 C45 H45 117.8
C44 C45 H45 117.8
C15 C16 C17 123.4(9)
C15 C16 H16 118.3
C17 C16 H16 118.3
C20 C19 C18 123.8(9)
C20 C19 C24 118.3(8)
C18 C19 C24 117.9(9)
C8 C3 C4 118.6(8)
C8 C3 C2 119.4(8)
C4 C3 C2 121.9(9)
N1 C12 C5 179.1(12)
N9 C28 C29 121.2(8)
N9 C28 C27 121.0(8)
C29 C28 C27 117.8(8)
C27 C33 C32 123.1(8)
C27 C33 H33 118.5
C32 C33 H33 118.5
C46 C44 C43 118.6(9)
C46 C44 C45 124.1(10)
C43 C44 C45 117.3(9)
C43 C41 C40 122.5(8)
C43 C41 C42 119.5(8)
C40 C41 C42 117.9(9)
C3 C8 C7 122.8(8)
C3 C8 H8 118.6
C7 C8 H8 118.6
C34 C35 C36 120.9(9)
C34 C35 H35 119.6
C36 C35 H35 119.6
C31 C32 C33 117.9(8)
C31 C32 C34 119.6(9)
C33 C32 C34 122.5(8)
O2 C1 H1A 109.5
O2 C1 H1B 109.5
H1A C1 H1B 109.5
O2 C1 H1C 109.5
H1A C1 H1C 109.5
H1B C1 H1C 109.5
C9 C10 C11 120.5(9)
C9 C10 H10 119.7
C11 C10 H10 119.7
C47 C46 C44 119.8(9)
C47 C46 H46 120.1
C44 C46 H46 120.1
C10 C9 C7 116.7(8)
C10 C9 H9 121.6
C7 C9 H9 121.6
O5 C26 O6 123.4(9)
O5 C26 C27 123.7(9)
O6 C26 C27 112.9(8)
N8 C36 C35 123.7(9)
N8 C36 H36 118.1
C35 C36 H36 118.1
N5 C24 C19 177.5(12)
C23 C22 C21 116.7(8)
C23 C22 H22 121.7
C21 C22 H22 121.7
C22 C23 C17 121.3(9)
C22 C23 H23 119.3
C17 C23 H23 119.3
C45 C39 C40 119.6(9)
C45 C39 C38 122.3(11)
C40 C39 C38 118.1(10)
C35 C34 C32 117.1(9)
C35 C34 H34 121.4
C32 C34 H34 121.4
O4 C14 O3 121.6(10)
O4 C14 C15 127.8(10)
O3 C14 C15 110.6(9)
O8 C38 O7 122.2(10)
O8 C38 C39 129.4(11)
O7 C38 C39 108.3(10)
N4 C21 C22 124.8(8)
N4 C21 H21 117.6
C22 C21 H21 117.6
N12 C48 C47 124.4(9)
N12 C48 H48 117.8
C47 C48 H48 117.8
N10 C42 C41 178.5(13)
O3 C13 H13A 109.5
O3 C13 H13B 109.5
H13A C13 H13B 109.5
O3 C13 H13C 109.5
H13A C13 H13C 109.5
H13B C13 H13C 109.5
C46 C47 C48 118.1(10)
C46 C47 H47 121.0
C48 C47 H47 121.0
N7 C30 C29 178.9(12)
O6 C25 H25A 109.5
O6 C25 H25B 109.5
H25A C25 H25B 109.5
O6 C25 H25C 109.5
H25A C25 H25C 109.5
H25B C25 H25C 109.5
O7 C37 H37A 109.5
O7 C37 H37B 109.5
H37A C37 H37B 109.5
O7 C37 H37C 109.5
H37A C37 H37C 109.5
H37B C37 H37C 109.5

loop_
_geom_bond_atom_site_label_1
_geom_bond_atom_site_label_2
_geom_bond_distance
O2 C2 1.342(9)
O2 C1 1.462(8)
O6 C26 1.306(9)
O6 C25 1.426(9)
O5 C26 1.209(9)
O3 C14 1.344(10)
O3 C13 1.451(9)
O1 C2 1.201(8)
N2 C11 1.328(10)
N2 C6 1.382(9)
O4 C14 1.207(11)
N8 C36 1.356(10)
N8 C31 1.370(9)
N3 C4 1.349(8)
N3 H3A 0.8600
N3 H3B 0.8600
N4 C21 1.305(9)
N4 C18 1.356(9)
C27 C33 1.378(10)
C27 C28 1.424(10)
C27 C26 1.504(11)
O7 C38 1.350(11)
O7 C37 1.468(8)
C2 C3 1.468(11)
C6 C7 1.375(11)
C6 C5 1.407(10)
N1 C12 1.126(10)
C5 C4 1.395(11)
C5 C12 1.422(11)
C43 N12 1.368(10)
C43 C41 1.393(10)
C43 C44 1.406(11)
N6 C20 1.338(10)
N6 H6A 0.8600
N6 H6B 0.8600
N12 C48 1.327(10)
O8 C38 1.216(12)
C17 C16 1.383(10)
C17 C23 1.393(10)
C17 C18 1.425(10)
C15 C16 1.345(10)
C15 C20 1.459(10)
C15 C14 1.489(12)
C4 C3 1.414(11)
C40 N11 1.328(11)
C40 C41 1.420(11)
C40 C39 1.442(11)
N11 H11A 0.8600
N11 H11B 0.8600
C7 C8 1.419(10)
C7 C9 1.432(10)
C31 C32 1.393(11)
C31 C29 1.437(11)
N9 C28 1.338(9)
N9 H9A 0.8600
N9 H9B 0.8600
C11 C10 1.369(11)
C11 H11 0.9300
C29 C28 1.394(11)
C29 C30 1.426(11)
C18 C19 1.412(11)
C20 C19 1.374(10)
C45 C39 1.329(12)
C45 C44 1.419(11)
C45 H45 0.9300
C16 H16 0.9300
C19 C24 1.477(12)
C3 C8 1.376(10)
N5 C24 1.133(10)
C33 C32 1.401(11)
C33 H33 0.9300
C44 C46 1.378(11)
C41 C42 1.459(12)
C8 H8 0.9300
C35 C34 1.362(11)
C35 C36 1.382(11)
C35 H35 0.9300
C32 C34 1.410(10)
C1 H1A 0.9600
C1 H1B 0.9600
C1 H1C 0.9600
C10 C9 1.351(11)
C10 H10 0.9300
C46 C47 1.371(11)
C46 H46 0.9300
C9 H9 0.9300
C36 H36 0.9300
C22 C23 1.354(10)
C22 C21 1.409(11)
C22 H22 0.9300
C23 H23 0.9300
C39 C38 1.470(12)
C34 H34 0.9300
N10 C42 1.120(12)
C21 H21 0.9300
C48 C47 1.406(11)
C48 H48 0.9300
N7 C30 1.136(10)
C13 H13A 0.9600
C13 H13B 0.9600
C13 H13C 0.9600
C47 H47 0.9300
C25 H25A 0.9600
C25 H25B 0.9600
C25 H25C 0.9600
C37 H37A 0.9600
C37 H37B 0.9600
C37 H37C 0.9600
